data_4102424
loop_
_publ_author_name
'Zachary J. Tonzetich'
'Hongxin Wang'
'Devrani Mitra'
'Christine E. Tinberg'
'Loi H. Do'
'Francis E. Jenney'
'Michael W. W. Adams'
'Stephen P. Cramer'
'Stephen J. Lippard'

_publ_section_title
;
 Identification of Protein-Bound Dinitrosyl Iron Complexes by Nuclear
 Resonance Vibrational Spectroscopy
;
_journal_name_full 'Journal of the American Chemical Society'
_journal_page_first 6914
_journal_page_last 6916
_journal_paper_doi 10.1021/ja101002f
_journal_volume 132
_journal_year 2010
_chemical_formula_sum 'C20 H30 Fe2 N5 O4 S2'
_chemical_formula_weight 580.31
_chemical_name_systematic
;
 ?
;
_space_group_IT_number 14
_symmetry_cell_setting monoclinic
_symmetry_space_group_name_Hall '-P 2yn'
_symmetry_space_group_name_H-M 'P 1 21/n 1'
_atom_sites_solution_hydrogens geom
_atom_sites_solution_primary direct
_atom_sites_solution_secondary difmap
_audit_creation_method SHELXL-97
_cell_angle_alpha 90.00
_cell_angle_beta 94.989(3)
_cell_angle_gamma 90.00
_cell_formula_units_Z 2
_cell_length_a 8.1729(13)
_cell_length_b 10.0823(17)
_cell_length_c 15.840(3)
_cell_measurement_reflns_used 9952
_cell_measurement_temperature 100(2)
_cell_measurement_theta_max 30.17
_cell_measurement_theta_min 2.40
_cell_volume 1300.3(4)
_computing_cell_refinement 'Bruker SMART'
_computing_data_collection 'Bruker SMART'
_computing_data_reduction 'Bruker SAINT'
_computing_molecular_graphics 'Bruker SHELXTL'
_computing_publication_material 'Bruker SHELXTL'
_computing_structure_refinement 'SHELXL-97 (Sheldrick, 1997)'
_computing_structure_solution 'SHELXS-97 (Sheldrick, 1990)'
_diffrn_ambient_temperature 100(2)
_diffrn_measured_fraction_theta_full 0.995
_diffrn_measured_fraction_theta_max 0.995
_diffrn_measurement_device_type 'CCD area detector'
_diffrn_measurement_method 'phi and omega scans'
_diffrn_radiation_monochromator graphite
_diffrn_radiation_source 'fine-focus sealed tube'
_diffrn_radiation_type MoK\a
_diffrn_radiation_wavelength 0.71073
_diffrn_reflns_av_R_equivalents 0.0393
_diffrn_reflns_av_sigmaI/netI 0.0276
_diffrn_reflns_limit_h_max 11
_diffrn_reflns_limit_h_min -11
_diffrn_reflns_limit_k_max 14
_diffrn_reflns_limit_k_min -14
_diffrn_reflns_limit_l_max 22
_diffrn_reflns_limit_l_min -22
_diffrn_reflns_number 27404
_diffrn_reflns_theta_full 30.20
_diffrn_reflns_theta_max 30.20
_diffrn_reflns_theta_min 2.40
_exptl_absorpt_coefficient_mu 1.311
_exptl_absorpt_correction_T_max 0.8177
_exptl_absorpt_correction_T_min 0.5779
_exptl_absorpt_correction_type empirical
_exptl_absorpt_process_details SADABS
_exptl_crystal_colour red
_exptl_crystal_density_diffrn 1.482
_exptl_crystal_density_method 'not measured'
_exptl_crystal_description block
_exptl_crystal_F_000 602
_exptl_crystal_size_max 0.47
_exptl_crystal_size_mid 0.33
_exptl_crystal_size_min 0.16
_refine_diff_density_max 0.533
_refine_diff_density_min -0.493
_refine_diff_density_rms 0.067
_refine_ls_extinction_method none
_refine_ls_goodness_of_fit_ref 1.071
_refine_ls_hydrogen_treatment constr
_refine_ls_matrix_type full
_refine_ls_number_parameters 187
_refine_ls_number_reflns 3857
_refine_ls_number_restraints 6
_refine_ls_restrained_S_all 1.202
_refine_ls_R_factor_all 0.0486
_refine_ls_R_factor_gt 0.0343
_refine_ls_shift/su_max 0.001
_refine_ls_shift/su_mean 0.000
_refine_ls_structure_factor_coef Fsqd
_refine_ls_weighting_details 'calc w=1/[\s^2^(Fo^2^)+(0.0270P)^2^+0.7913P] where P=(Fo^2^+2Fc^2^)/3'
_refine_ls_weighting_scheme calc
_refine_ls_wR_factor_gt 0.0679
_refine_ls_wR_factor_ref 0.0736
_reflns_number_gt 3188
_reflns_number_total 3857
_reflns_threshold_expression >2sigma(I)
_cod_data_source_file ja101002f_si_002_2.cif
_cod_data_source_block rRRE-Ph
_cod_database_code 4102424

loop_
_symmetry_equiv_pos_as_xyz
'x, y, z'
'-x+1/2, y+1/2, -z+1/2'
'-x, -y, -z'
'x-1/2, -y-1/2, z-1/2'

loop_
_atom_site_label
_atom_site_type_symbol
_atom_site_fract_x
_atom_site_fract_y
_atom_site_fract_z
_atom_site_U_iso_or_equiv
_atom_site_adp_type
_atom_site_occupancy
_atom_site_symmetry_multiplicity
_atom_site_calc_flag
_atom_site_refinement_flags
_atom_site_disorder_assembly
_atom_site_disorder_group
Fe1 Fe -0.55491(3) -0.08441(3) 0.431313(16) 0.02356(8) Uani 1 1 d . . .
S1 S -0.29404(6) -0.00057(5) 0.46456(3) 0.02275(10) Uani 1 1 d . . .
C1 C -0.2620(2) 0.11864(18) 0.38483(11) 0.0217(4) Uani 1 1 d . . .
O1 O -0.5242(2) -0.36441(16) 0.42096(11) 0.0478(5) Uani 1 1 d . . .
C2 C -0.3719(2) 0.22070(19) 0.36212(12) 0.0257(4) Uani 1 1 d . . .
H2 H -0.4696 0.2292 0.3901 0.031 Uiso 1 1 calc R . .
O2 O -0.6891(2) 0.0222(2) 0.27371(10) 0.0549(5) Uani 1 1 d . . .
N2 N -0.6350(2) -0.01462(19) 0.34156(11) 0.0330(4) Uani 1 1 d . . .
C6 C -0.1197(3) 0.1064(2) 0.34294(13) 0.0321(5) Uani 1 1 d . . .
H6 H -0.0434 0.0376 0.3582 0.039 Uiso 1 1 calc R . .
N1 N -0.5334(2) -0.24910(17) 0.43357(11) 0.0316(4) Uani 1 1 d . . .
C3 C -0.3399(3) 0.3098(2) 0.29911(14) 0.0352(5) Uani 1 1 d . . .
H3 H -0.4145 0.3801 0.2847 0.042 Uiso 1 1 calc R . .
C5 C -0.0895(3) 0.1949(3) 0.27887(17) 0.0509(7) Uani 1 1 d . . .
H5 H 0.0069 0.1856 0.2499 0.061 Uiso 1 1 calc R . .
C4 C -0.1988(3) 0.2967(3) 0.25695(17) 0.0504(7) Uani 1 1 d . . .
H4 H -0.1774 0.3572 0.2133 0.060 Uiso 1 1 calc R . .
N3 N -1.0000 0.5000 0.5000 0.0262(5) Uani 1 2 d SD . .
C14 C -0.8130(4) 0.4809(4) 0.5066(2) 0.0247(8) Uani 0.50 1 d PD A -1
H14A H -0.7585 0.5681 0.5028 0.030 Uiso 0.50 1 calc PR A -1
H14B H -0.7762 0.4412 0.5622 0.030 Uiso 0.50 1 calc PR A -1
C10 C -1.0184(4) 0.5905(4) 0.5802(2) 0.0247(7) Uani 0.50 1 d PD A -1
H10A H -0.9841 0.5384 0.6317 0.030 Uiso 0.50 1 calc PR A -1
H10B H -0.9419 0.6663 0.5783 0.030 Uiso 0.50 1 calc PR A -1
C12 C -1.0927(5) 0.3759(3) 0.5081(3) 0.0263(8) Uani 0.50 1 d PD A -1
H12A H -1.2092 0.3993 0.5126 0.032 Uiso 0.50 1 calc PR A -1
H12B H -1.0875 0.3246 0.4551 0.032 Uiso 0.50 1 calc PR A -1
C8 C -1.0588(5) 0.5803(4) 0.4232(2) 0.0273(8) Uani 0.50 1 d PD A -1
H8A H -1.0517 0.5230 0.3729 0.033 Uiso 0.50 1 calc PR A -1
H8B H -1.1766 0.5998 0.4272 0.033 Uiso 0.50 1 calc PR A -1
C7 C -0.976(2) 0.7085(19) 0.4060(13) 0.036(3) Uani 0.50 1 d P A -1
H7A H -1.0275 0.7478 0.3538 0.054 Uiso 0.50 1 calc PR A -1
H7B H -0.8592 0.6922 0.3997 0.054 Uiso 0.50 1 calc PR A -1
H7C H -0.9861 0.7696 0.4534 0.054 Uiso 0.50 1 calc PR A -1
C9 C -1.1919(6) 0.6450(5) 0.5885(4) 0.0295(11) Uani 0.50 1 d P A -1
H9A H -1.1914 0.6990 0.6400 0.044 Uiso 0.50 1 calc PR A -1
H9B H -1.2688 0.5710 0.5919 0.044 Uiso 0.50 1 calc PR A -1
H9C H -1.2260 0.6998 0.5390 0.044 Uiso 0.50 1 calc PR A -1
C13 C -0.7634(6) 0.3908(5) 0.4357(3) 0.0280(10) Uani 0.50 1 d P A -1
H13A H -0.6438 0.3799 0.4408 0.042 Uiso 0.50 1 calc PR A -1
H13B H -0.7986 0.4308 0.3807 0.042 Uiso 0.50 1 calc PR A -1
H13C H -0.8159 0.3040 0.4401 0.042 Uiso 0.50 1 calc PR A -1
C11 C -1.040(2) 0.288(2) 0.5798(12) 0.031(3) Uani 0.50 1 d P A -1
H11A H -1.1104 0.2094 0.5782 0.046 Uiso 0.50 1 calc PR A -1
H11B H -1.0479 0.3356 0.6332 0.046 Uiso 0.50 1 calc PR A -1
H11C H -0.9256 0.2608 0.5755 0.046 Uiso 0.50 1 calc PR A -1

loop_
_atom_site_aniso_label
_atom_site_aniso_U_11
_atom_site_aniso_U_22
_atom_site_aniso_U_33
_atom_site_aniso_U_23
_atom_site_aniso_U_13
_atom_site_aniso_U_12
Fe1 0.02928(15) 0.02494(14) 0.01784(13) -0.00412(10) 0.00992(10) -0.01026(11)
S1 0.0269(2) 0.0222(2) 0.0205(2) -0.00011(16) 0.00929(16) -0.00541(17)
C1 0.0282(9) 0.0204(8) 0.0177(8) -0.0037(6) 0.0093(6) -0.0088(7)
O1 0.0682(12) 0.0262(8) 0.0531(11) -0.0125(7) 0.0291(9) -0.0177(8)
C2 0.0269(9) 0.0289(10) 0.0223(9) -0.0009(7) 0.0086(7) -0.0058(7)
O2 0.0595(12) 0.0806(14) 0.0233(8) 0.0046(9) -0.0027(7) -0.0007(10)
N2 0.0341(10) 0.0441(11) 0.0219(8) -0.0040(7) 0.0083(7) -0.0112(8)
C6 0.0372(11) 0.0271(10) 0.0351(11) 0.0004(8) 0.0208(9) -0.0014(8)
N1 0.0401(10) 0.0280(9) 0.0294(9) -0.0074(7) 0.0182(7) -0.0145(7)
C3 0.0390(12) 0.0349(12) 0.0328(11) 0.0097(9) 0.0104(9) -0.0007(9)
C5 0.0528(15) 0.0531(15) 0.0532(15) 0.0168(12) 0.0408(12) 0.0054(12)
C4 0.0568(16) 0.0503(15) 0.0487(15) 0.0254(12) 0.0310(12) 0.0031(12)
N3 0.0225(11) 0.0277(12) 0.0294(12) 0.0010(9) 0.0077(9) 0.0027(9)
C14 0.0179(17) 0.0255(19) 0.031(2) -0.0088(15) 0.0047(14) -0.0025(14)
C10 0.0221(17) 0.0239(18) 0.0287(19) -0.0091(15) 0.0050(14) -0.0043(14)
C12 0.0250(19) 0.0218(17) 0.033(2) -0.0082(15) 0.0056(15) -0.0068(14)
C8 0.0280(19) 0.0275(19) 0.0266(19) -0.0010(15) 0.0040(14) 0.0025(16)
C7 0.049(6) 0.025(4) 0.034(6) 0.003(4) 0.004(4) -0.006(4)
C9 0.025(3) 0.027(3) 0.038(3) -0.011(2) 0.010(2) -0.0034(18)
C13 0.027(3) 0.026(3) 0.032(3) -0.0061(19) 0.0081(19) 0.0040(19)
C11 0.029(4) 0.033(4) 0.031(5) -0.002(3) 0.003(3) -0.008(3)

loop_
_atom_type_symbol
_atom_type_description
_atom_type_scat_dispersion_real
_atom_type_scat_dispersion_imag
_atom_type_scat_source
C C 0.0033 0.0016 'International Tables Vol C Tables 4.2.6.8 and 6.1.1.4'
H H 0.0000 0.0000 'International Tables Vol C Tables 4.2.6.8 and 6.1.1.4'
N N 0.0061 0.0033 'International Tables Vol C Tables 4.2.6.8 and 6.1.1.4'
O O 0.0106 0.0060 'International Tables Vol C Tables 4.2.6.8 and 6.1.1.4'
S S 0.1246 0.1234 'International Tables Vol C Tables 4.2.6.8 and 6.1.1.4'
Fe Fe 0.3463 0.8444 'International Tables Vol C Tables 4.2.6.8 and 6.1.1.4'

loop_
_geom_angle_atom_site_label_1
_geom_angle_atom_site_label_2
_geom_angle_atom_site_label_3
_geom_angle
_geom_angle_site_symmetry_1
_geom_angle_site_symmetry_3
N2 Fe1 N1 118.06(9) . .
N2 Fe1 S1 104.93(6) . 3_456
N1 Fe1 S1 114.55(6) . 3_456
N2 Fe1 S1 109.02(6) . .
N1 Fe1 S1 105.39(7) . .
S1 Fe1 S1 103.970(19) 3_456 .
N2 Fe1 Fe1 118.28(7) . 3_456
N1 Fe1 Fe1 123.56(7) . 3_456
S1 Fe1 Fe1 52.016(16) 3_456 3_456
S1 Fe1 Fe1 51.954(14) . 3_456
C1 S1 Fe1 112.16(6) . 3_456
C1 S1 Fe1 105.98(6) . .
Fe1 S1 Fe1 76.030(19) 3_456 .
C2 C1 C6 119.27(17) . .
C2 C1 S1 123.43(13) . .
C6 C1 S1 117.29(15) . .
C3 C2 C1 120.49(18) . .
O2 N2 Fe1 172.88(19) . .
C5 C6 C1 120.0(2) . .
O1 N1 Fe1 169.01(17) . .
C2 C3 C4 120.1(2) . .
C4 C5 C6 120.5(2) . .
C5 C4 C3 119.7(2) . .
C12 N3 C12 180.000(1) 3_366 .
C12 N3 C8 66.6(2) 3_366 .
C12 N3 C8 113.4(2) . .
C12 N3 C8 113.4(2) 3_366 3_366
C12 N3 C8 66.6(2) . 3_366
C8 N3 C8 180.00(16) . 3_366
C12 N3 C14 66.2(2) 3_366 .
C12 N3 C14 113.8(2) . .
C8 N3 C14 111.6(2) . .
C8 N3 C14 68.4(2) 3_366 .
C12 N3 C14 113.8(2) 3_366 3_366
C12 N3 C14 66.2(2) . 3_366
C8 N3 C14 68.4(2) . 3_366
C8 N3 C14 111.6(2) 3_366 3_366
C14 N3 C14 180.000(1) . 3_366
C12 N3 C10 109.5(2) 3_366 3_366
C12 N3 C10 70.5(2) . 3_366
C8 N3 C10 73.0(2) . 3_366
C8 N3 C10 107.0(2) 3_366 3_366
C14 N3 C10 79.53(19) . 3_366
C14 N3 C10 100.47(19) 3_366 3_366
C12 N3 C10 70.5(2) 3_366 .
C12 N3 C10 109.5(2) . .
C8 N3 C10 107.0(2) . .
C8 N3 C10 73.0(2) 3_366 .
C14 N3 C10 100.47(19) . .
C14 N3 C10 79.53(19) 3_366 .
C10 N3 C10 180.00(15) 3_366 .
C13 C14 N3 110.6(3) . .
C9 C10 N3 115.3(3) . .
C11 C12 N3 117.3(8) . .
C7 C8 N3 119.6(8) . .

loop_
_geom_bond_atom_site_label_1
_geom_bond_atom_site_label_2
_geom_bond_distance
_geom_bond_site_symmetry_2
Fe1 N2 1.6684(19) .
Fe1 N1 1.6698(18) .
Fe1 S1 2.3093(6) 3_456
Fe1 S1 2.3113(6) .
Fe1 Fe1 2.8457(6) 3_456
S1 C1 1.7793(18) .
S1 Fe1 2.3093(6) 3_456
C1 C2 1.393(3) .
C1 C6 1.394(2) .
O1 N1 1.183(2) .
C2 C3 1.385(3) .
O2 N2 1.185(2) .
C6 C5 1.390(3) .
C3 C4 1.388(3) .
C5 C4 1.385(4) .
N3 C12 1.474(3) 3_366
N3 C12 1.474(3) .
N3 C8 1.505(3) .
N3 C8 1.505(3) 3_366
N3 C14 1.535(3) .
N3 C14 1.535(3) 3_366
N3 C10 1.582(3) 3_366
N3 C10 1.582(3) .
C14 C13 1.525(6) .
C10 C9 1.537(6) .
C12 C11 1.47(2) .
C8 C7 1.50(2) .
